data_1010988
loop_
_publ_author_name
'Takan\'e, Katsutashi'

_publ_section_title
;
 Crystal Structure of Diaspore
;
_journal_coden_ASTM PIATA8
_journal_issue 3
_journal_name_full 'Proceedings of the Imperial Academy (Tokyo)'
_journal_page_first 113
_journal_page_last 116
_journal_paper_doi 10.2183/pjab1912.9.113
_journal_volume 9
_journal_year 1933
_chemical_compound_source 'from Shokozan, Japan'
_chemical_formula_structural 'Al O (O H)'
_chemical_formula_sum 'Al H O2'
_chemical_name_mineral Diaspore
_chemical_name_systematic 'Aluminium oxide hydroxide'
_space_group_IT_number 62
_symmetry_cell_setting orthorhombic
_symmetry_Int_Tables_number 62
_symmetry_space_group_name_Hall '-P 2c 2ab'
_symmetry_space_group_name_H-M 'P b n m'
_cell_angle_alpha 90
_cell_angle_beta 90
_cell_angle_gamma 90
_cell_formula_units_Z 4
_cell_length_a 4.43
_cell_length_b 9.36
_cell_length_c 2.8
_cell_volume 116.1
_exptl_crystal_density_meas 3.43
_cod_original_formula_sum 'H Al O2'
_cod_database_code 1010988

loop_
_symmetry_equiv_pos_as_xyz
x,y,z
1/2-x,1/2+y,1/2-z
-x,-y,1/2+z
1/2+x,1/2-y,-z
-x,-y,-z
1/2+x,1/2-y,1/2+z
x,y,1/2-z
1/2-x,1/2+y,z

loop_
_atom_site_label
_atom_site_type_symbol
_atom_site_symmetry_multiplicity
_atom_site_Wyckoff_symbol
_atom_site_fract_x
_atom_site_fract_y
_atom_site_fract_z
_atom_site_occupancy
_atom_site_attached_hydrogens
_atom_site_calc_flag
Al1 Al3+ 4 c -0.02 0.11 0.25 1. 0 d
O1 O2- 4 c 0.25 0.4 0.75 1. 0 d
O2 O2- 4 c -0.22 -0.29 0.75 1. 1 d
H1 H1+ 8 d -1. -1. -1. 0.5 0 dum

loop_
_atom_type_symbol
_atom_type_oxidation_number
Al3+ 3.000
O2- -2.000
H1+ 1.000
